data_1561672
loop_
_publ_author_name
'Luo, Mengjia'
'Bu, Kejun'
'Liu, Yiting'
'Wang, Ruiqi'
'Zhang, Xian'
'Zheng, Chong'
'Jin, Qingyuan'
'Zhang, Xiaolei'
'Huang, Fuqiang'

_publ_section_title
;
 Synthesis, crystal structure, and optical properties of Ba2SbO2SX (X =
 Br, I) oxy-chalcohalides
;
_journal_name_full 'Journal of Solid State Chemistry'
_journal_page_first 120811
_journal_paper_doi 10.1016/j.jssc.2019.06.016
_journal_volume 278
_journal_year 2019
_chemical_formula_moiety 'O2 S Sb, I, 2(Ba)'
_chemical_formula_sum 'Ba2 Cu0 I O2 S Sb'
_chemical_formula_weight 587.39
_space_group_crystal_system monoclinic
_space_group_IT_number 11
_space_group_name_Hall '-P 2yb'
_space_group_name_H-M_alt 'P 1 21/m 1'
_cell_angle_alpha 90
_cell_angle_beta 93.045(4)
_cell_angle_gamma 90
_cell_formula_units_Z 2
_cell_length_a 7.7310(11)
_cell_length_b 6.0775(9)
_cell_length_c 8.0267(11)
_cell_measurement_reflns_used 3839
_cell_measurement_temperature 273.(2)
_cell_measurement_theta_max 27.6430
_cell_measurement_theta_min 2.5411
_cell_volume 376.60(9)
_computing_cell_refinement 'SAINT V8.37A (Bruker AXS Inc., 2015)'
_computing_data_reduction 'SAINT V8.37A (Bruker AXS Inc., 2015)'
_computing_molecular_graphics 'shelXle (C.B. Huebschle, rev 786)'
_computing_structure_refinement 'SHELXL-2014/7 (Sheldrick, 2014)'
_computing_structure_solution 'XT, VERSION 2014/5'
_diffrn_ambient_temperature 273.(2)
_diffrn_detector_area_resol_mean 10.4167
_diffrn_measured_fraction_theta_full 1.000
_diffrn_measured_fraction_theta_max 1.000
_diffrn_measurement_device_type 'CCD area detector'
_diffrn_measurement_method 'phi and omega scans'
_diffrn_radiation_type MoK\a
_diffrn_radiation_wavelength 0.71073
_diffrn_reflns_av_R_equivalents 0.0249
_diffrn_reflns_av_unetI/netI 0.0175
_diffrn_reflns_limit_h_max 10
_diffrn_reflns_limit_h_min -10
_diffrn_reflns_limit_k_max 7
_diffrn_reflns_limit_k_min -7
_diffrn_reflns_limit_l_max 10
_diffrn_reflns_limit_l_min -10
_diffrn_reflns_number 5401
_diffrn_reflns_theta_full 27.65
_diffrn_reflns_theta_max 27.65
_diffrn_reflns_theta_min 2.54
_exptl_absorpt_coefficient_mu 18.187
_exptl_absorpt_correction_T_max 0.840
_exptl_absorpt_correction_T_min 0.614
_exptl_absorpt_correction_type multi-scan
_exptl_absorpt_process_details
;
SADABS-2016/2 - Bruker AXS area detector scaling and absorption correction
;
_exptl_crystal_colour pure
_exptl_crystal_density_diffrn 5.180
_exptl_crystal_density_method 'not measured'
_exptl_crystal_description stick
_exptl_crystal_F_000 496
_exptl_crystal_size_max 0.0932
_exptl_crystal_size_mid 0.0228
_exptl_crystal_size_min 0.0083
_refine_diff_density_max 0.935
_refine_diff_density_min -0.796
_refine_ls_extinction_coef 0.0078(3)
_refine_ls_extinction_method 'SHELXL-2014/7 (Sheldrick 2014'
_refine_ls_goodness_of_fit_ref 1.117
_refine_ls_hydrogen_treatment undef
_refine_ls_matrix_type full
_refine_ls_number_parameters 41
_refine_ls_number_reflns 959
_refine_ls_number_restraints 0
_refine_ls_restrained_S_all 1.117
_refine_ls_R_factor_all 0.0153
_refine_ls_R_factor_gt 0.0135
_refine_ls_shift/su_max 0.000
_refine_ls_shift/su_mean 0.000
_refine_ls_structure_factor_coef Fsqd
_refine_ls_weighting_details 'w=1/[\s^2^(Fo^2^)+(0.0091P)^2^+0.4008P] where P=(Fo^2^+2Fc^2^)/3'
_refine_ls_weighting_scheme calc
_refine_ls_wR_factor_gt 0.0293
_refine_ls_wR_factor_ref 0.0298
_reflns_number_gt 901
_reflns_number_total 959
_reflns_threshold_expression 'I > 2\s(I)'
_cod_data_source_file JSSC-2019-278-120811.cif
_cod_data_source_block BaSbI
_cod_database_code 1561672

loop_
_space_group_symop_operation_xyz
'x, y, z'
'-x, y+1/2, -z'
'-x, -y, -z'
'x, -y-1/2, z'

loop_
_atom_site_type_symbol
_atom_site_label
_atom_site_fract_x
_atom_site_fract_y
_atom_site_fract_z
_atom_site_U_iso_or_equiv
_atom_site_adp_type
_atom_site_calc_flag
_atom_site_refinement_flags_adp
_atom_site_refinement_flags_occupancy
_atom_site_refinement_flags_posn
_atom_site_occupancy
_atom_site_disorder_assembly
_atom_site_disorder_group
Ba Ba01 0.08179(3) 0.75 0.34252(3) 0.01176(7) Uani d T P S 1 . .
Ba Ba2 0.33658(3) 0.75 0.82153(3) 0.01631(8) Uani d T P S 1 . .
Sb Sb03 0.36350(3) 1.25 0.53647(3) 0.01139(8) Uani d T P S 1 . .
I I004 0.13342(4) 0.25 0.10076(3) 0.02283(8) Uani d T P S 1 . .
S S005 0.52969(13) 1.25 0.79907(12) 0.0177(2) Uani d T P S 1 . .
O O6 0.2047(3) 1.0131(3) 0.5845(2) 0.0141(4) Uani d . . . 1 . .

loop_
_atom_site_aniso_label
_atom_site_aniso_U_11
_atom_site_aniso_U_22
_atom_site_aniso_U_33
_atom_site_aniso_U_12
_atom_site_aniso_U_13
_atom_site_aniso_U_23
Ba01 0.01143(12) 0.01082(12) 0.01300(12) 0 0.00032(8) 0
Ba2 0.02087(14) 0.01515(13) 0.01256(12) 0 -0.00254(9) 0
Sb03 0.01062(13) 0.01112(13) 0.01248(13) 0 0.00108(9) 0
I004 0.02627(16) 0.01831(15) 0.02364(15) 0 -0.00103(12) 0
S005 0.0142(5) 0.0241(5) 0.0142(4) 0 -0.0037(4) 0
O6 0.0140(9) 0.0099(9) 0.0182(9) -0.0004(7) -0.0003(7) 0.0000(7)

loop_
_atom_type_symbol
_atom_type_description
_atom_type_scat_dispersion_real
_atom_type_scat_dispersion_imag
_atom_type_scat_source
Ba Ba -0.3244 2.2819 'International Tables Vol C Tables 4.2.6.8 and 6.1.1.4'
Cu Cu 0.3201 1.2651 'International Tables Vol C Tables 4.2.6.8 and 6.1.1.4'
I I -0.4742 1.8119 'International Tables Vol C Tables 4.2.6.8 and 6.1.1.4'
O O 0.0106 0.0060 'International Tables Vol C Tables 4.2.6.8 and 6.1.1.4'
S S 0.1246 0.1234 'International Tables Vol C Tables 4.2.6.8 and 6.1.1.4'
Sb Sb -0.5866 1.5461 'International Tables Vol C Tables 4.2.6.8 and 6.1.1.4'

loop_
_geom_angle_atom_site_label_1
_geom_angle_atom_site_label_2
_geom_angle_atom_site_label_3
_geom_angle_site_symmetry_1
_geom_angle_site_symmetry_3
_geom_angle
O6 Ba01 O6 4_575 . 74.13(8)
O6 Ba01 O6 4_575 2_546 77.78(6)
O6 Ba01 O6 . 2_546 115.08(3)
O6 Ba01 O6 4_575 3_576 115.08(3)
O6 Ba01 O6 . 3_576 77.78(6)
O6 Ba01 O6 2_546 3_576 63.63(8)
O6 Ba01 S005 4_575 3_676 87.39(5)
O6 Ba01 S005 . 3_676 87.39(5)
O6 Ba01 S005 2_546 3_676 147.73(4)
O6 Ba01 S005 3_576 3_676 147.73(4)
O6 Ba01 Sb03 4_575 3_576 96.44(4)
O6 Ba01 Sb03 . 3_576 96.44(4)
O6 Ba01 Sb03 2_546 3_576 31.83(4)
O6 Ba01 Sb03 3_576 3_576 31.83(4)
S005 Ba01 Sb03 3_676 3_576 175.191(19)
O6 Ba01 I004 4_575 1_565 148.06(4)
O6 Ba01 I004 . 1_565 80.91(4)
O6 Ba01 I004 2_546 1_565 131.90(4)
O6 Ba01 I004 3_576 1_565 77.72(4)
S005 Ba01 I004 3_676 1_565 71.675(10)
Sb03 Ba01 I004 3_576 1_565 105.989(7)
O6 Ba01 I004 4_575 . 80.91(4)
O6 Ba01 I004 . . 148.06(4)
O6 Ba01 I004 2_546 . 77.72(4)
O6 Ba01 I004 3_576 . 131.90(4)
S005 Ba01 I004 3_676 . 71.675(10)
Sb03 Ba01 I004 3_576 . 105.989(7)
I004 Ba01 I004 1_565 . 113.249(14)
O6 Ba01 I004 4_575 3_565 142.92(4)
O6 Ba01 I004 . 3_565 142.92(4)
O6 Ba01 I004 2_546 3_565 83.26(4)
O6 Ba01 I004 3_576 3_565 83.26(4)
S005 Ba01 I004 3_676 3_565 92.22(2)
Sb03 Ba01 I004 3_576 3_565 82.973(11)
I004 Ba01 I004 1_565 3_565 63.965(8)
I004 Ba01 I004 . 3_565 63.965(8)
O6 Ba01 Sb03 4_575 . 90.37(4)
O6 Ba01 Sb03 . . 24.74(4)
O6 Ba01 Sb03 2_546 . 138.33(4)
O6 Ba01 Sb03 3_576 . 86.96(4)
S005 Ba01 Sb03 3_676 . 69.160(13)
Sb03 Ba01 Sb03 3_576 . 113.594(8)
I004 Ba01 Sb03 1_565 . 60.059(10)
I004 Ba01 Sb03 . . 140.182(10)
I004 Ba01 Sb03 3_565 . 123.990(6)
O6 Ba01 Sb03 4_575 1_545 24.74(4)
O6 Ba01 Sb03 . 1_545 90.37(4)
O6 Ba01 Sb03 2_546 1_545 86.96(4)
O6 Ba01 Sb03 3_576 1_545 138.33(4)
S005 Ba01 Sb03 3_676 1_545 69.160(13)
Sb03 Ba01 Sb03 3_576 1_545 113.594(8)
I004 Ba01 Sb03 1_565 1_545 140.182(10)
I004 Ba01 Sb03 . 1_545 60.059(10)
I004 Ba01 Sb03 3_565 1_545 123.990(6)
Sb03 Ba01 Sb03 . 1_545 98.703(13)
O6 Ba01 Ba01 4_575 3_576 95.92(4)
O6 Ba01 Ba01 . 3_576 39.57(4)
O6 Ba01 Ba01 2_546 3_576 88.78(4)
O6 Ba01 Ba01 3_576 3_576 38.21(4)
S005 Ba01 Ba01 3_676 3_576 121.482(12)
Sb03 Ba01 Ba01 3_576 3_576 61.135(7)
I004 Ba01 Ba01 1_565 3_576 76.194(11)
I004 Ba01 Ba01 . 3_576 166.495(10)
I004 Ba01 Ba01 3_565 3_576 115.366(10)
Sb03 Ba01 Ba01 . 3_576 52.459(9)
Sb03 Ba01 Ba01 1_545 3_576 119.401(12)
O6 Ba2 O6 . 4_575 74.29(8)
O6 Ba2 S005 . 3_677 141.76(4)
O6 Ba2 S005 4_575 3_677 141.77(4)
O6 Ba2 S005 . 1_545 131.00(4)
O6 Ba2 S005 4_575 1_545 64.84(4)
S005 Ba2 S005 3_677 1_545 85.926(19)
O6 Ba2 S005 . . 64.84(4)
O6 Ba2 S005 4_575 . 131.00(5)
S005 Ba2 S005 3_677 . 85.925(19)
S005 Ba2 S005 1_545 . 127.05(3)
O6 Ba2 I004 . 3_566 77.19(4)
O6 Ba2 I004 4_575 3_566 77.19(4)
S005 Ba2 I004 3_677 3_566 96.36(2)
S005 Ba2 I004 1_545 3_566 116.438(16)
S005 Ba2 I004 . 3_566 116.439(17)
O6 Ba2 Sb03 . 3_676 71.49(4)
O6 Ba2 Sb03 4_575 3_676 71.49(4)
S005 Ba2 Sb03 3_677 3_676 123.26(2)
S005 Ba2 Sb03 1_545 3_676 70.791(17)
S005 Ba2 Sb03 . 3_676 70.791(17)
I004 Ba2 Sb03 3_566 3_676 140.378(10)
O6 Ba2 Sb03 . . 28.29(4)
O6 Ba2 Sb03 4_575 . 94.65(4)
S005 Ba2 Sb03 3_677 . 123.484(9)
S005 Ba2 Sb03 1_545 . 130.001(19)
S005 Ba2 Sb03 . . 38.485(17)
I004 Ba2 Sb03 3_566 . 100.687(7)
Sb03 Ba2 Sb03 3_676 . 59.333(7)
O6 Ba2 Sb03 . 1_545 94.65(4)
O6 Ba2 Sb03 4_575 1_545 28.29(4)
S005 Ba2 Sb03 3_677 1_545 123.484(9)
S005 Ba2 Sb03 1_545 1_545 38.485(17)
S005 Ba2 Sb03 . 1_545 130.001(19)
I004 Ba2 Sb03 3_566 1_545 100.687(7)
Sb03 Ba2 Sb03 3_676 1_545 59.333(8)
Sb03 Ba2 Sb03 . 1_545 105.553(14)
O6 Ba2 Ba01 . . 37.16(4)
O6 Ba2 Ba01 4_575 . 37.16(4)
S005 Ba2 Ba01 3_677 . 171.31(2)
S005 Ba2 Ba01 1_545 . 97.859(17)
S005 Ba2 Ba01 . . 97.860(17)
I004 Ba2 Ba01 3_566 . 74.946(10)
Sb03 Ba2 Ba01 3_676 . 65.432(11)
Sb03 Ba2 Ba01 . . 59.477(7)
Sb03 Ba2 Ba01 1_545 . 59.478(7)
O6 Ba2 Ba01 . 3_566 87.42(4)
O6 Ba2 Ba01 4_575 3_566 32.19(4)
S005 Ba2 Ba01 3_677 3_566 117.803(13)
S005 Ba2 Ba01 1_545 3_566 72.342(18)
S005 Ba2 Ba01 . 3_566 152.190(17)
I004 Ba2 Ba01 3_566 3_566 50.722(7)
Sb03 Ba2 Ba01 3_676 3_566 103.495(10)
Sb03 Ba2 Ba01 . 3_566 114.590(10)
Sb03 Ba2 Ba01 1_545 3_566 50.170(8)
Ba01 Ba2 Ba01 . 3_566 56.668(6)
O6 Ba2 Ba01 . 3_576 32.19(4)
O6 Ba2 Ba01 4_575 3_576 87.42(4)
S005 Ba2 Ba01 3_677 3_576 117.803(13)
S005 Ba2 Ba01 1_545 3_576 152.190(17)
S005 Ba2 Ba01 . 3_576 72.343(18)
I004 Ba2 Ba01 3_566 3_576 50.722(7)
Sb03 Ba2 Ba01 3_676 3_576 103.495(10)
Sb03 Ba2 Ba01 . 3_576 50.170(8)
Sb03 Ba2 Ba01 1_545 3_576 114.590(10)
Ba01 Ba2 Ba01 . 3_576 56.668(6)
Ba01 Ba2 Ba01 3_566 3_576 83.132(13)
O6 Sb03 O6 . 4_585 95.59(12)
O6 Sb03 S005 . . 98.02(6)
O6 Sb03 S005 4_585 . 98.02(6)
O6 Sb03 Ba01 . 3_576 47.82(6)
O6 Sb03 Ba01 4_585 3_576 47.82(6)
S005 Sb03 Ba01 . 3_576 103.61(3)
O6 Sb03 Ba2 . 3_676 124.67(6)
O6 Sb03 Ba2 4_585 3_676 124.67(6)
S005 Sb03 Ba2 . 3_676 110.14(3)
Ba01 Sb03 Ba2 3_576 3_676 146.252(9)
O6 Sb03 Ba2 . 1_565 114.57(6)
O6 Sb03 Ba2 4_585 1_565 40.20(6)
S005 Sb03 Ba2 . 1_565 61.252(13)
Ba01 Sb03 Ba2 3_576 1_565 75.913(7)
Ba2 Sb03 Ba2 3_676 1_565 120.666(7)
O6 Sb03 Ba2 . . 40.20(5)
O6 Sb03 Ba2 4_585 . 114.57(6)
S005 Sb03 Ba2 . . 61.252(13)
Ba01 Sb03 Ba2 3_576 . 75.913(6)
Ba2 Sb03 Ba2 3_676 . 120.667(8)
Ba2 Sb03 Ba2 1_565 . 105.553(14)
O6 Sb03 Ba01 . . 34.81(5)
O6 Sb03 Ba01 4_585 . 107.64(6)
S005 Sb03 Ba01 . . 126.420(10)
Ba01 Sb03 Ba01 3_576 . 66.406(8)
Ba2 Sb03 Ba01 3_676 . 92.710(9)
Ba2 Sb03 Ba01 1_565 . 142.313(10)
Ba2 Sb03 Ba01 . . 65.358(10)
O6 Sb03 Ba01 . 1_565 107.64(6)
O6 Sb03 Ba01 4_585 1_565 34.81(5)
S005 Sb03 Ba01 . 1_565 126.421(10)
Ba01 Sb03 Ba01 3_576 1_565 66.407(8)
Ba2 Sb03 Ba01 3_676 1_565 92.710(10)
Ba2 Sb03 Ba01 1_565 1_565 65.358(10)
Ba2 Sb03 Ba01 . 1_565 142.313(10)
Ba01 Sb03 Ba01 . 1_565 98.703(13)
Ba01 I004 Ba01 1_545 . 113.249(14)
Ba01 I004 Ba2 1_545 3_566 76.981(7)
Ba01 I004 Ba2 . 3_566 76.981(7)
Ba01 I004 Ba01 1_545 3_565 116.035(8)
Ba01 I004 Ba01 . 3_565 116.035(8)
Ba2 I004 Ba01 3_566 3_565 77.099(10)
Sb03 S005 Ba2 . 3_677 166.88(4)
Sb03 S005 Ba01 . 3_676 98.80(3)
Ba2 S005 Ba01 3_677 3_676 94.32(3)
Sb03 S005 Ba2 . 1_565 80.263(19)
Ba2 S005 Ba2 3_677 1_565 94.075(19)
Ba01 S005 Ba2 3_676 1_565 115.688(17)
Sb03 S005 Ba2 . . 80.263(19)
Ba2 S005 Ba2 3_677 . 94.075(19)
Ba01 S005 Ba2 3_676 . 115.688(17)
Ba2 S005 Ba2 1_565 . 127.05(3)
Sb03 O6 Ba2 . . 111.51(8)
Sb03 O6 Ba01 . . 120.45(8)
Ba2 O6 Ba01 . . 105.76(7)
Sb03 O6 Ba01 . 3_576 100.36(7)
Ba2 O6 Ba01 . 3_576 116.73(7)
Ba01 O6 Ba01 . 3_576 102.22(6)

loop_
_geom_bond_atom_site_label_1
_geom_bond_atom_site_label_2
_geom_bond_site_symmetry_2
_geom_bond_distance
Ba01 O6 4_575 2.6524(19)
Ba01 O6 . 2.6524(19)
Ba01 O6 2_546 2.732(2)
Ba01 O6 3_576 2.732(2)
Ba01 S005 3_676 3.2675(11)
Ba01 Sb03 3_576 3.6263(6)
Ba01 I004 1_565 3.6389(5)
Ba01 I004 . 3.6389(4)
Ba01 I004 3_565 3.8470(6)
Ba01 Sb03 . 4.0051(4)
Ba01 Sb03 1_545 4.0051(4)
Ba01 Ba01 3_576 4.1910(5)
Ba2 O6 . 2.6475(19)
Ba2 O6 4_575 2.6475(19)
Ba2 S005 3_677 3.1636(11)
Ba2 S005 1_545 3.3947(6)
Ba2 S005 . 3.3947(6)
Ba2 I004 3_566 3.7192(6)
Ba2 Sb03 3_676 3.7870(5)
Ba2 Sb03 . 3.8162(5)
Ba2 Sb03 1_545 3.8162(4)
Ba2 Ba01 3_566 4.5800(5)
Ba2 Ba01 3_576 4.5800(5)
Sb03 O6 . 1.9440(19)
Sb03 O6 4_585 1.9440(19)
Sb03 S005 . 2.4096(10)
Sb03 Ba01 3_576 3.6262(6)
Sb03 Ba2 3_676 3.7870(5)
Sb03 Ba2 1_565 3.8162(4)
Sb03 Ba01 1_565 4.0051(4)
I004 Ba01 1_545 3.6388(5)
I004 Ba2 3_566 3.7193(6)
I004 Ba01 3_565 3.8469(6)
S005 Ba2 3_677 3.1636(11)
S005 Ba01 3_676 3.2675(11)
S005 Ba2 1_565 3.3947(6)
O6 Ba01 3_576 2.732(2)
